data_7242267
loop_
_publ_author_name
'Arora, Aayushi'
'Oswal, Preeti'
'Rao, Gyandshwar K.'
'Kumar, Sushil'
'Singh, Ajai K.'
'Kumar, Arun'

_publ_section_title
;
 Catalytically active nanosized Pd9Te4 (telluropalladinite) and PdTe
 (kotulskite) alloys: first precursor-architecture controlled synthesis
 using palladium complexes of organotellurium compounds as single source
 precursors
;
_journal_issue 13
_journal_name_full 'RSC Advances'
_journal_page_first 7214
_journal_page_last 7224
_journal_paper_doi 10.1039/D0RA08732G
_journal_volume 11
_journal_year 2021
_chemical_formula_moiety 'C8 H11 Cl2 N Pd Te'
_chemical_formula_sum 'C8 H11 Cl2 N Pd Te'
_chemical_formula_weight 426.08
_space_group_crystal_system triclinic
_space_group_IT_number 2
_space_group_name_Hall '-P 1'
_space_group_name_H-M_alt 'P -1'
_atom_sites_solution_hydrogens geom
_atom_sites_solution_primary dual
_audit_creation_date 2019-05-25
_audit_creation_method
;
Olex2 1.2
(compiled 2018.05.29 svn.r3508 for OlexSys, GUI svn.r5506)
;
_audit_update_record
;
2020-04-03 deposited with the CCDC.	2021-01-07 downloaded from the CCDC.
;
_cell_angle_alpha 83.934(8)
_cell_angle_beta 87.438(8)
_cell_angle_gamma 86.644(9)
_cell_formula_units_Z 2
_cell_length_a 7.9079(8)
_cell_length_b 8.4514(10)
_cell_length_c 8.5568(7)
_cell_measurement_reflns_used 2771
_cell_measurement_temperature 293(2)
_cell_measurement_theta_max 28
_cell_measurement_theta_min 2
_cell_volume 567.27(10)
_computing_molecular_graphics 'Olex2 (Dolomanov et al., 2009)'
_computing_publication_material 'Olex2 (Dolomanov et al., 2009)'
_computing_structure_refinement 'XL (Sheldrick, 2008)'
_computing_structure_solution 'ShelXT (Sheldrick, 2015)'
_diffrn_ambient_temperature 293(2)
_diffrn_measured_fraction_theta_full 0.992
_diffrn_measured_fraction_theta_max 0.874
_diffrn_measurement_device_type 'four-circle diffractometer'
_diffrn_radiation_type MoK\a
_diffrn_radiation_wavelength 0.71073
_diffrn_reflns_av_R_equivalents 0.0290
_diffrn_reflns_av_unetI/netI 0.0599
_diffrn_reflns_Laue_measured_fraction_full 0.992
_diffrn_reflns_Laue_measured_fraction_max 0.874
_diffrn_reflns_limit_h_max 10
_diffrn_reflns_limit_h_min -8
_diffrn_reflns_limit_k_max 10
_diffrn_reflns_limit_k_min -11
_diffrn_reflns_limit_l_max 11
_diffrn_reflns_limit_l_min -9
_diffrn_reflns_number 3419
_diffrn_reflns_point_group_measured_fraction_full 0.992
_diffrn_reflns_point_group_measured_fraction_max 0.874
_diffrn_reflns_theta_full 25.242
_diffrn_reflns_theta_max 28.123
_diffrn_reflns_theta_min 2.395
_exptl_absorpt_coefficient_mu 4.581
_exptl_crystal_density_diffrn 2.494
_exptl_crystal_description Yellow
_exptl_crystal_F_000 396
_refine_diff_density_max 1.083
_refine_diff_density_min -0.824
_refine_diff_density_rms 0.186
_refine_ls_extinction_method none
_refine_ls_goodness_of_fit_ref 1.059
_refine_ls_hydrogen_treatment constr
_refine_ls_matrix_type full
_refine_ls_number_parameters 118
_refine_ls_number_reflns 2422
_refine_ls_number_restraints 0
_refine_ls_restrained_S_all 1.059
_refine_ls_R_factor_all 0.0478
_refine_ls_R_factor_gt 0.0355
_refine_ls_shift/su_max 0.000
_refine_ls_shift/su_mean 0.000
_refine_ls_structure_factor_coef Fsqd
_refine_ls_weighting_details 'w=1/[\s^2^(Fo^2^)+(0.0234P)^2^] where P=(Fo^2^+2Fc^2^)/3'
_refine_ls_weighting_scheme calc
_refine_ls_wR_factor_gt 0.0725
_refine_ls_wR_factor_ref 0.0821
_reflns_Friedel_coverage 0.000
_reflns_number_gt 1946
_reflns_number_total 2771
_reflns_threshold_expression 'I > 2\s(I)'
_cod_data_source_file d0ra08732g2.cif
_cod_data_source_block pdte_lt_mo
_cod_database_code 7242267
_shelx_shelxl_version_number 2016/4
_shelx_space_group_comment
;
The symmetry employed for this shelxl refinement is uniquely defined
by the following loop, which should always be used as a source of
symmetry information in preference to the above space-group names.
They are only intended as comments.
;
_olex2_refinement_description
;
1. Fixed Uiso
 At 1.2 times of:
  All C(H) groups, All C(H,H) groups, All N(H,H) groups
2.a Secondary CH2 refined with riding coordinates:
 N1(H1A,H1B), C007(H00A,H00B), C008(H00C,H00D)
2.b Aromatic/amide H refined with riding coordinates:
 C009(H009), C00A(H00E), C00B(H00F), C00C(H00G), C00D(H00H)
;
_olex2_submission_special_instructions 'No special instructions were received'

loop_
_space_group_symop_operation_xyz
'x, y, z'
'-x, -y, -z'

loop_
_atom_site_label
_atom_site_type_symbol
_atom_site_fract_x
_atom_site_fract_y
_atom_site_fract_z
_atom_site_U_iso_or_equiv
_atom_site_adp_type
_atom_site_occupancy
_atom_site_site_symmetry_order
_atom_site_calc_flag
_atom_site_refinement_flags_posn
_atom_site_refinement_flags_adp
_atom_site_refinement_flags_occupancy
_atom_site_disorder_assembly
_atom_site_disorder_group
Te1 Te 0.49004(5) 0.29926(4) 0.29741(4) 0.02045(13) Uani 1 1 d . . . . .
Pd1 Pd 0.32570(6) 0.50277(5) 0.12151(5) 0.01767(13) Uani 1 1 d . . . . .
Cl2 Cl 0.4130(2) 0.69826(18) 0.26517(18) 0.0298(4) Uani 1 1 d . . . . .
Cl1 Cl 0.1633(2) 0.68316(18) -0.05122(17) 0.0268(4) Uani 1 1 d . . . . .
N1 N 0.2537(6) 0.3197(6) 0.0018(5) 0.0217(11) Uani 1 1 d . . . . .
H1A H 0.146127 0.340185 -0.023623 0.026 Uiso 1 1 calc R . . . .
H1B H 0.315844 0.320284 -0.087526 0.026 Uiso 1 1 calc R . . . .
C006 C 0.2908(8) 0.2359(7) 0.4616(6) 0.0209(13) Uani 1 1 d . . . . .
C007 C 0.4425(8) 0.1211(6) 0.1457(6) 0.0214(14) Uani 1 1 d . . . . .
H00A H 0.526883 0.121830 0.059775 0.026 Uiso 1 1 calc R . . . .
H00B H 0.446995 0.016092 0.203861 0.026 Uiso 1 1 calc R . . . .
C008 C 0.2686(8) 0.1613(7) 0.0833(7) 0.0256(14) Uani 1 1 d . . . . .
H00C H 0.244004 0.084601 0.011808 0.031 Uiso 1 1 calc R . . . .
H00D H 0.185292 0.152892 0.170026 0.031 Uiso 1 1 calc R . . . .
C009 C 0.1940(9) 0.3556(8) 0.5310(7) 0.0312(16) Uani 1 1 d . . . . .
H009 H 0.210010 0.462429 0.498554 0.037 Uiso 1 1 calc R . . . .
C00A C 0.1427(8) 0.0379(8) 0.6316(7) 0.0298(16) Uani 1 1 d . . . . .
H00E H 0.126761 -0.068526 0.665559 0.036 Uiso 1 1 calc R . . . .
C00B C 0.2627(8) 0.0778(8) 0.5125(7) 0.0274(15) Uani 1 1 d . . . . .
H00F H 0.325217 -0.002671 0.466050 0.033 Uiso 1 1 calc R . . . .
C00C C 0.0482(9) 0.1552(8) 0.6987(7) 0.0334(17) Uani 1 1 d . . . . .
H00G H -0.032836 0.128270 0.777680 0.040 Uiso 1 1 calc R . . . .
C00D C 0.0724(9) 0.3127(9) 0.6500(7) 0.0362(17) Uani 1 1 d . . . . .
H00H H 0.007553 0.391696 0.696459 0.043 Uiso 1 1 calc R . . . .

loop_
_atom_site_aniso_label
_atom_site_aniso_U_11
_atom_site_aniso_U_22
_atom_site_aniso_U_33
_atom_site_aniso_U_23
_atom_site_aniso_U_13
_atom_site_aniso_U_12
Te1 0.0215(2) 0.0185(2) 0.0205(2) -0.00033(16) 0.00306(16) -0.00026(16)
Pd1 0.0185(3) 0.0139(2) 0.0196(2) 0.00028(18) 0.00593(19) -0.00066(18)
Cl2 0.0356(10) 0.0228(8) 0.0314(8) -0.0056(6) 0.0048(7) -0.0036(7)
Cl1 0.0210(9) 0.0281(9) 0.0281(8) 0.0081(6) 0.0041(6) 0.0017(6)
N1 0.016(3) 0.029(3) 0.021(3) -0.005(2) 0.003(2) -0.004(2)
C006 0.024(4) 0.023(3) 0.015(3) -0.003(2) 0.004(2) 0.001(3)
C007 0.035(4) 0.007(3) 0.021(3) -0.001(2) 0.006(3) 0.003(2)
C008 0.016(3) 0.033(4) 0.027(3) 0.001(3) 0.005(3) -0.003(3)
C009 0.037(4) 0.034(4) 0.021(3) 0.001(3) 0.003(3) 0.004(3)
C00A 0.029(4) 0.034(4) 0.025(3) 0.005(3) 0.006(3) -0.007(3)
C00B 0.026(4) 0.027(4) 0.027(3) 0.004(3) 0.001(3) 0.004(3)
C00C 0.027(4) 0.046(5) 0.025(3) 0.006(3) 0.007(3) -0.008(3)
C00D 0.031(4) 0.047(5) 0.029(4) -0.004(3) 0.012(3) -0.002(3)

loop_
_atom_type_symbol
_atom_type_description
_atom_type_scat_dispersion_real
_atom_type_scat_dispersion_imag
_atom_type_scat_source
C C 0.0033 0.0016 'International Tables Vol C Tables 4.2.6.8 and 6.1.1.4'
H H 0.0000 0.0000 'International Tables Vol C Tables 4.2.6.8 and 6.1.1.4'
N N 0.0061 0.0033 'International Tables Vol C Tables 4.2.6.8 and 6.1.1.4'
Pd Pd -0.9988 1.0072 'International Tables Vol C Tables 4.2.6.8 and 6.1.1.4'
Te Te -0.5308 1.6751 'International Tables Vol C Tables 4.2.6.8 and 6.1.1.4'
Cl Cl 0.1484 0.1585 'International Tables Vol C Tables 4.2.6.8 and 6.1.1.4'

loop_
_geom_angle_atom_site_label_1
_geom_angle_atom_site_label_2
_geom_angle_atom_site_label_3
_geom_angle
_geom_angle_site_symmetry_1
_geom_angle_site_symmetry_3
_geom_angle_publ_flag
C006 Te1 Pd1 98.03(15) . . ?
C006 Te1 C007 94.5(2) . . ?
C007 Te1 Pd1 89.64(15) . . ?
Cl2 Pd1 Te1 88.82(4) . . ?
Cl2 Pd1 Cl1 94.42(6) . . ?
Cl1 Pd1 Te1 176.71(4) . . ?
N1 Pd1 Te1 88.21(13) . . ?
N1 Pd1 Cl2 177.02(13) . . ?
N1 Pd1 Cl1 88.54(14) . . ?
Pd1 N1 H1A 108.1 . . ?
Pd1 N1 H1B 108.1 . . ?
H1A N1 H1B 107.3 . . ?
C008 N1 Pd1 116.6(4) . . ?
C008 N1 H1A 108.1 . . ?
C008 N1 H1B 108.1 . . ?
C009 C006 Te1 119.4(5) . . ?
C00B C006 Te1 121.6(4) . . ?
C00B C006 C009 118.8(6) . . ?
Te1 C007 H00A 110.3 . . ?
Te1 C007 H00B 110.3 . . ?
H00A C007 H00B 108.6 . . ?
C008 C007 Te1 106.9(4) . . ?
C008 C007 H00A 110.3 . . ?
C008 C007 H00B 110.3 . . ?
N1 C008 C007 112.3(5) . . ?
N1 C008 H00C 109.1 . . ?
N1 C008 H00D 109.1 . . ?
C007 C008 H00C 109.1 . . ?
C007 C008 H00D 109.1 . . ?
H00C C008 H00D 107.9 . . ?
C006 C009 H009 120.4 . . ?
C006 C009 C00D 119.2(6) . . ?
C00D C009 H009 120.4 . . ?
C00B C00A H00E 120.0 . . ?
C00C C00A H00E 120.0 . . ?
C00C C00A C00B 120.0(6) . . ?
C006 C00B C00A 121.0(6) . . ?
C006 C00B H00F 119.5 . . ?
C00A C00B H00F 119.5 . . ?
C00A C00C H00G 119.9 . . ?
C00A C00C C00D 120.2(6) . . ?
C00D C00C H00G 119.9 . . ?
C009 C00D H00H 119.6 . . ?
C00C C00D C009 120.7(6) . . ?
C00C C00D H00H 119.6 . . ?

loop_
_geom_bond_atom_site_label_1
_geom_bond_atom_site_label_2
_geom_bond_distance
_geom_bond_site_symmetry_2
_geom_bond_publ_flag
Te1 Pd1 2.5057(6) . ?
Te1 C006 2.118(6) . ?
Te1 C007 2.149(6) . ?
Pd1 Cl2 2.3142(16) . ?
Pd1 Cl1 2.3710(15) . ?
Pd1 N1 2.063(5) . ?
N1 H1A 0.8900 . ?
N1 H1B 0.8900 . ?
N1 C008 1.443(7) . ?
C006 C009 1.399(8) . ?
C006 C00B 1.388(8) . ?
C007 H00A 0.9700 . ?
C007 H00B 0.9700 . ?
C007 C008 1.505(8) . ?
C008 H00C 0.9700 . ?
C008 H00D 0.9700 . ?
C009 H009 0.9300 . ?
C009 C00D 1.403(9) . ?
C00A H00E 0.9300 . ?
C00A C00B 1.390(8) . ?
C00A C00C 1.366(9) . ?
C00B H00F 0.9300 . ?
C00C H00G 0.9300 . ?
C00C C00D 1.374(9) . ?
C00D H00H 0.9300 . ?
